data_9009151
loop_
_publ_author_name
'Wyckoff, R. W. G.'

_publ_section_title
;
 Second edition. Interscience Publishers, New York, New York
;
_journal_name_full 'Crystal Structures'
_journal_page_first 282
_journal_page_last 287
_journal_volume 1
_journal_year 1963
_chemical_formula_sum 'Cl Cu H O'
_chemical_name_mineral Belloite
_space_group_IT_number 14
_symmetry_space_group_name_Hall '-P 2yab'
_symmetry_space_group_name_H-M 'P 1 21/a 1'
_cell_angle_alpha 90
_cell_angle_beta 114.88
_cell_angle_gamma 90
_cell_formula_units_Z 4
_cell_length_a 5.555
_cell_length_b 6.671
_cell_length_c 6.127
_cell_volume 205.978
_database_code_amcsd 0011830
_exptl_crystal_density_diffrn 3.741
_cod_original_formula_sum 'Cu (O Cl) H'
_cod_database_code 9009151

loop_
_symmetry_equiv_pos_as_xyz
x,y,z
1/2+x,1/2-y,z
1/2-x,1/2+y,-z
-x,-y,-z

loop_
_atom_site_label
_atom_site_fract_x
_atom_site_fract_y
_atom_site_fract_z
_atom_site_type_symbol
_atom_site_attached_hydrogens
Cu 0.25410 0.11730 -0.03190 Cu 0
O-H 0.15490 0.34930 0.12270 O 1
Cl 0.32200 0.41010 -0.31200 Cl 0

loop_
_cod_changelog_entry_id
_cod_changelog_entry_author
_cod_changelog_entry_date
_cod_changelog_entry_text
1
;cod-tools version 3.8.0
Id: cif_guess_AMCSD_atom_types 9574 2023-05-10 09:00:05Z saulius
;
2023-05-10T18:51:26+03:00
;Derived atom types and hydrogen counts
from atom names that follow the AMCSD naming convention
(Wat == water, O-H == hydroxyl).
;

loop_
_cod_related_entry_id
_cod_related_entry_database
_cod_related_entry_code
1 AMCSD 0011830
